data_4029847
loop_
_publ_author_name
'Kretschmer, Claudia'
'Dittmann, Gertrud'
'Beck, Johannes'

_publ_section_title
;
 Macrocyclic bis(ureas) as ligands for anion complexation.
;
_journal_name_full 'Beilstein journal of organic chemistry'
_journal_page_first 1834
_journal_page_last 1839
_journal_paper_doi 10.3762/bjoc.10.193
_journal_volume 10
_journal_year 2014
_chemical_formula_sum 'C15 H10 N2 O'
_chemical_formula_weight 234.25
_chemical_name_systematic
; 
 Dihydroindoloquinolinone 
;
_space_group_IT_number 14
_symmetry_cell_setting monoclinic
_symmetry_space_group_name_Hall '-P 2ybc'
_symmetry_space_group_name_H-M 'P 1 21/c 1'
_atom_sites_solution_hydrogens geom
_atom_sites_solution_primary direct
_atom_sites_solution_secondary difmap
_audit_creation_method SHELXL-97
_cell_angle_alpha 90.00
_cell_angle_beta 102.437(8)
_cell_angle_gamma 90.00
_cell_formula_units_Z 4
_cell_length_a 11.8302(16)
_cell_length_b 7.0980(15)
_cell_length_c 13.4700(13)
_cell_measurement_temperature 293(2)
_cell_volume 1104.5(3)
_computing_structure_refinement 'SHELXL-97 (Sheldrick, 1997)'
_computing_structure_solution 'SHELXS-97 (Sheldrick, 1990)'
_diffrn_ambient_temperature 293(2)
_diffrn_measured_fraction_theta_full 0.999
_diffrn_measured_fraction_theta_max 0.999
_diffrn_radiation_monochromator graphite
_diffrn_radiation_source 'fine-focus sealed tube'
_diffrn_radiation_type MoK\a
_diffrn_radiation_wavelength 0.71073
_diffrn_reflns_av_R_equivalents 0.0490
_diffrn_reflns_av_sigmaI/netI 0.0609
_diffrn_reflns_limit_h_max 15
_diffrn_reflns_limit_h_min -15
_diffrn_reflns_limit_k_max 9
_diffrn_reflns_limit_k_min 0
_diffrn_reflns_limit_l_max 17
_diffrn_reflns_limit_l_min -17
_diffrn_reflns_number 5062
_diffrn_reflns_theta_full 27.48
_diffrn_reflns_theta_max 27.48
_diffrn_reflns_theta_min 3.10
_exptl_absorpt_coefficient_mu 0.091
_exptl_crystal_density_diffrn 1.409
_exptl_crystal_density_method 'not measured'
_exptl_crystal_F_000 488
_refine_diff_density_max 0.136
_refine_diff_density_min -0.183
_refine_diff_density_rms 0.036
_refine_ls_extinction_method none
_refine_ls_goodness_of_fit_ref 0.985
_refine_ls_hydrogen_treatment mixed
_refine_ls_matrix_type full
_refine_ls_number_parameters 203
_refine_ls_number_reflns 2534
_refine_ls_number_restraints 0
_refine_ls_restrained_S_all 0.985
_refine_ls_R_factor_all 0.0988
_refine_ls_R_factor_gt 0.0421
_refine_ls_shift/su_max 0.000
_refine_ls_shift/su_mean 0.000
_refine_ls_structure_factor_coef Fsqd
_refine_ls_weighting_details 'calc w=1/[\s^2^(Fo^2^)+(0.0611P)^2^+0.0071P] where P=(Fo^2^+2Fc^2^)/3'
_refine_ls_weighting_scheme calc
_refine_ls_wR_factor_gt 0.0978
_refine_ls_wR_factor_ref 0.1160
_reflns_number_gt 1449
_reflns_number_total 2534
_reflns_threshold_expression >2sigma(I)
_cod_data_source_file 1860-5397-10-193-S2.cif
_cod_data_source_block 4
_cod_depositor_comments 'Adding full bibliography for 4029844--4029847.cif.'
_cod_original_sg_symbol_H-M P21/c
_cod_database_code 4029847

loop_
_symmetry_equiv_pos_as_xyz
'x, y, z'
'-x, y+1/2, -z+1/2'
'-x, -y, -z'
'x, -y-1/2, z-1/2'

loop_
_atom_site_label
_atom_site_type_symbol
_atom_site_fract_x
_atom_site_fract_y
_atom_site_fract_z
_atom_site_U_iso_or_equiv
_atom_site_adp_type
_atom_site_occupancy
_atom_site_symmetry_multiplicity
_atom_site_calc_flag
O1 O 0.35879(10) 0.58642(17) 0.00508(8) 0.0482(3) Uani 1 1 d
N1 N 0.31285(12) 0.6629(2) 0.33469(10) 0.0444(4) Uani 1 1 d
N2 N 0.51934(12) 0.5929(2) 0.13211(9) 0.0420(4) Uani 1 1 d
C1 C 0.20411(15) 0.6732(2) 0.27033(12) 0.0427(4) Uani 1 1 d
C2 C 0.09828(17) 0.7164(3) 0.29328(16) 0.0568(5) Uani 1 1 d
C3 C 0.00379(19) 0.7256(3) 0.21400(17) 0.0630(6) Uani 1 1 d
C4 C 0.01285(18) 0.6894(3) 0.11397(16) 0.0607(5) Uani 1 1 d
C5 C 0.11809(17) 0.6464(3) 0.09195(14) 0.0517(5) Uani 1 1 d
C6 C 0.21581(14) 0.6414(2) 0.17026(11) 0.0407(4) Uani 1 1 d
C7 C 0.40193(15) 0.5977(2) 0.09848(11) 0.0387(4) Uani 1 1 d
C8 C 0.33750(14) 0.6190(2) 0.17596(11) 0.0372(4) Uani 1 1 d
C9 C 0.39343(14) 0.6346(2) 0.27706(11) 0.0377(4) Uani 1 1 d
C10 C 0.51610(14) 0.6254(2) 0.31023(11) 0.0381(4) Uani 1 1 d
C11 C 0.57806(16) 0.6346(2) 0.41141(12) 0.0460(4) Uani 1 1 d
C12 C 0.69632(17) 0.6259(3) 0.43417(14) 0.0535(5) Uani 1 1 d
C13 C 0.75627(18) 0.6101(3) 0.35634(15) 0.0539(5) Uani 1 1 d
C14 C 0.69872(16) 0.6014(3) 0.25705(14) 0.0473(4) Uani 1 1 d
C15 C 0.57809(14) 0.6063(2) 0.23260(11) 0.0389(4) Uani 1 1 d
HN1 H 0.3301(16) 0.709(3) 0.4016(16) 0.072(6) Uiso 1 1 d
HN2 H 0.5614(16) 0.560(3) 0.0827(14) 0.063(6) Uiso 1 1 d
H2 H 0.0935(16) 0.735(3) 0.3601(15) 0.062(6) Uiso 1 1 d
H3 H -0.0714(17) 0.758(3) 0.2266(13) 0.062(6) Uiso 1 1 d
H4 H -0.0637(15) 0.703(2) 0.0578(13) 0.050(5) Uiso 1 1 d
H5 H 0.1256(14) 0.619(2) 0.0194(13) 0.052(5) Uiso 1 1 d
H11 H 0.5354(14) 0.651(2) 0.4666(12) 0.047(5) Uiso 1 1 d
H12 H 0.7427(14) 0.633(2) 0.5122(13) 0.046(4) Uiso 1 1 d
H13 H 0.8375(16) 0.604(3) 0.3708(13) 0.059(6) Uiso 1 1 d
H14 H 0.7402(16) 0.588(3) 0.2035(14) 0.062(6) Uiso 1 1 d

loop_
_atom_site_aniso_label
_atom_site_aniso_U_11
_atom_site_aniso_U_22
_atom_site_aniso_U_33
_atom_site_aniso_U_23
_atom_site_aniso_U_13
_atom_site_aniso_U_12
O1 0.0630(8) 0.0583(8) 0.0251(6) 0.0013(5) 0.0136(5) 0.0094(6)
N1 0.0531(9) 0.0537(9) 0.0302(7) -0.0074(6) 0.0176(6) -0.0073(7)
N2 0.0527(9) 0.0471(9) 0.0310(7) -0.0011(6) 0.0196(7) 0.0044(7)
C1 0.0492(10) 0.0439(10) 0.0377(9) -0.0051(7) 0.0154(8) -0.0077(8)
C2 0.0561(12) 0.0668(14) 0.0550(12) -0.0145(10) 0.0286(10) -0.0103(10)
C3 0.0467(11) 0.0681(14) 0.0778(16) -0.0108(11) 0.0210(11) -0.0070(10)
C4 0.0499(12) 0.0652(13) 0.0635(13) -0.0028(10) 0.0046(10) -0.0035(10)
C5 0.0575(12) 0.0523(11) 0.0434(10) -0.0042(8) 0.0069(9) -0.0053(9)
C6 0.0499(10) 0.0383(9) 0.0356(8) -0.0033(7) 0.0129(7) -0.0033(7)
C7 0.0553(11) 0.0328(8) 0.0309(8) 0.0010(6) 0.0154(7) 0.0036(7)
C8 0.0486(9) 0.0350(9) 0.0303(8) -0.0022(6) 0.0137(7) 0.0003(7)
C9 0.0519(10) 0.0346(9) 0.0295(8) -0.0021(6) 0.0149(7) -0.0031(7)
C10 0.0493(10) 0.0344(9) 0.0323(8) -0.0005(6) 0.0125(7) -0.0013(7)
C11 0.0572(12) 0.0469(11) 0.0344(9) -0.0019(7) 0.0115(8) -0.0034(8)
C12 0.0567(12) 0.0541(12) 0.0456(10) -0.0005(8) 0.0019(9) -0.0014(9)
C13 0.0467(11) 0.0514(12) 0.0618(12) -0.0015(9) 0.0079(9) 0.0012(9)
C14 0.0510(11) 0.0443(11) 0.0499(10) -0.0018(8) 0.0182(9) 0.0027(8)
C15 0.0517(10) 0.0323(9) 0.0346(8) 0.0005(6) 0.0138(7) 0.0019(7)

loop_
_atom_type_symbol
_atom_type_description
_atom_type_scat_dispersion_real
_atom_type_scat_dispersion_imag
_atom_type_scat_source
C C 0.0033 0.0016 'International Tables Vol C Tables 4.2.6.8 and 6.1.1.4'
H H 0.0000 0.0000 'International Tables Vol C Tables 4.2.6.8 and 6.1.1.4'
N N 0.0061 0.0033 'International Tables Vol C Tables 4.2.6.8 and 6.1.1.4'
O O 0.0106 0.0060 'International Tables Vol C Tables 4.2.6.8 and 6.1.1.4'

loop_
_geom_angle_atom_site_label_1
_geom_angle_atom_site_label_2
_geom_angle_atom_site_label_3
_geom_angle
C9 N1 C1 108.56(13)
C9 N1 HN1 124.2(12)
C1 N1 HN1 124.2(12)
C7 N2 C15 125.65(13)
C7 N2 HN2 115.2(11)
C15 N2 HN2 118.5(11)
C2 C1 N1 129.16(16)
C2 C1 C6 122.03(17)
N1 C1 C6 108.74(14)
C3 C2 C1 117.43(18)
C3 C2 H2 122.8(12)
C1 C2 H2 119.8(12)
C2 C3 C4 121.5(2)
C2 C3 H3 120.0(11)
C4 C3 H3 118.4(11)
C5 C4 C3 120.64(19)
C5 C4 H4 123.0(9)
C3 C4 H4 116.3(9)
C4 C5 C6 119.12(17)
C4 C5 H5 121.3(10)
C6 C5 H5 119.6(10)
C5 C6 C1 119.21(16)
C5 C6 C8 134.92(15)
C1 C6 C8 105.78(14)
O1 C7 N2 119.75(14)
O1 C7 C8 125.06(16)
N2 C7 C8 115.18(14)
C9 C8 C7 120.70(15)
C9 C8 C6 107.79(13)
C7 C8 C6 131.37(14)
N1 C9 C8 109.04(14)
N1 C9 C10 128.02(14)
C8 C9 C10 122.93(14)
C11 C10 C15 118.65(16)
C11 C10 C9 125.88(15)
C15 C10 C9 115.47(14)
C12 C11 C10 120.72(16)
C12 C11 H11 119.9(9)
C10 C11 H11 119.4(9)
C11 C12 C13 119.84(17)
C11 C12 H12 119.9(9)
C13 C12 H12 120.3(9)
C14 C13 C12 120.96(18)
C14 C13 H13 118.2(11)
C12 C13 H13 120.8(11)
C13 C14 C15 119.96(17)
C13 C14 H14 120.8(11)
C15 C14 H14 119.2(11)
N2 C15 C14 120.12(14)
N2 C15 C10 120.04(15)
C14 C15 C10 119.84(15)

loop_
_geom_bond_atom_site_label_1
_geom_bond_atom_site_label_2
_geom_bond_distance
O1 C7 1.2542(18)
N1 C9 1.368(2)
N1 C1 1.390(2)
N1 HN1 0.94(2)
N2 C7 1.365(2)
N2 C15 1.385(2)
N2 HN2 0.94(2)
C1 C2 1.387(3)
C1 C6 1.403(2)
C2 C3 1.371(3)
C2 H2 0.92(2)
C3 C4 1.398(3)
C3 H3 0.97(2)
C4 C5 1.375(3)
C4 H4 1.053(16)
C5 C6 1.387(2)
C5 H5 1.019(16)
C6 C8 1.434(2)
C7 C8 1.427(2)
C8 C9 1.384(2)
C9 C10 1.425(2)
C10 C11 1.403(2)
C10 C15 1.407(2)
C11 C12 1.368(3)
C11 H11 0.991(17)
C12 C13 1.391(3)
C12 H12 1.077(17)
C13 C14 1.365(3)
C13 H13 0.939(18)
C14 C15 1.394(2)
C14 H14 0.961(19)

loop_
_geom_torsion_atom_site_label_1
_geom_torsion_atom_site_label_2
_geom_torsion_atom_site_label_3
_geom_torsion_atom_site_label_4
_geom_torsion
C9 N1 C1 C2 -173.90(18)
C9 N1 C1 C6 2.95(19)
N1 C1 C2 C3 177.00(19)
C6 C1 C2 C3 0.5(3)
C1 C2 C3 C4 1.2(3)
C2 C3 C4 C5 -1.2(3)
C3 C4 C5 C6 -0.7(3)
C4 C5 C6 C1 2.4(3)
C4 C5 C6 C8 -173.65(19)
C2 C1 C6 C5 -2.3(3)
N1 C1 C6 C5 -179.47(15)
C2 C1 C6 C8 174.73(17)
N1 C1 C6 C8 -2.39(18)
C15 N2 C7 O1 179.16(15)
C15 N2 C7 C8 0.1(2)
O1 C7 C8 C9 -178.51(15)
N2 C7 C8 C9 0.5(2)
O1 C7 C8 C6 -3.4(3)
N2 C7 C8 C6 175.61(16)
C5 C6 C8 C9 177.39(19)
C1 C6 C8 C9 0.98(18)
C5 C6 C8 C7 1.8(3)
C1 C6 C8 C7 -174.62(17)
C1 N1 C9 C8 -2.32(19)
C1 N1 C9 C10 176.32(16)
C7 C8 C9 N1 176.97(15)
C6 C8 C9 N1 0.81(18)
C7 C8 C9 C10 -1.7(2)
C6 C8 C9 C10 -177.91(15)
N1 C9 C10 C11 3.5(3)
C8 C9 C10 C11 -178.01(16)
N1 C9 C10 C15 -176.20(16)
C8 C9 C10 C15 2.3(2)
C15 C10 C11 C12 0.3(2)
C9 C10 C11 C12 -179.45(16)
C10 C11 C12 C13 0.8(3)
C11 C12 C13 C14 -0.6(3)
C12 C13 C14 C15 -0.7(3)
C7 N2 C15 C14 -179.34(15)
C7 N2 C15 C10 0.5(2)
C13 C14 C15 N2 -178.43(16)
C13 C14 C15 C10 1.7(3)
C11 C10 C15 N2 178.64(15)
C9 C10 C15 N2 -1.6(2)
C11 C10 C15 C14 -1.5(2)
C9 C10 C15 C14 178.23(15)
